data_2023260
loop_
_publ_author_name
'Benlatreche, Tarek'
'Bensegueni, Mohamed Abdellatif'
'D\'en\`es, Georges'
'Golhen, St\'ephane'
'Merazig, Hocine'

_publ_section_title
;
 Crystal structure and Hirshfeld surface analysis of
 trichlorido(1,10-phenanthroline-\k2 N,N&#x2032;)phenyltin(IV)
;
_journal_issue 10
_journal_name_full 'Acta Crystallographica Section E Crystallographic Communications'
_journal_paper_doi 10.1107/S2056989024009150
_journal_volume 80
_journal_year 2024
_chemical_formula_iupac '[Sn (C6 H5) Cl3 (C12 H8 N2)]'
_chemical_formula_moiety 'C18 H13 Cl3 N2 Sn'
_chemical_formula_sum 'C18 H13 Cl3 N2 Sn'
_chemical_formula_weight 482.34
_chemical_name_common Trichloro-phenyl-(1,10-phenanthroline)-tin(iv)
_chemical_name_systematic
;
Trichlorido(1,10-phenanthroline-\k^2^<i>N</i>,<i>N</i>')phenyltin(IV)
;
_space_group_crystal_system monoclinic
_space_group_IT_number 14
_space_group_name_Hall '-P 2yn'
_space_group_name_H-M_alt 'P 1 21/n 1'
_atom_sites_solution_hydrogens geom
_atom_sites_solution_primary dual
_cell_angle_alpha 90
_cell_angle_beta 102.261(3)
_cell_angle_gamma 90
_cell_formula_units_Z 4
_cell_length_a 9.1085(9)
_cell_length_b 13.1958(13)
_cell_length_c 14.9869(14)
_cell_measurement_reflns_used 9933
_cell_measurement_temperature 150.15
_cell_measurement_theta_max 27.4664
_cell_measurement_theta_min 2.6192
_cell_volume 1760.2(3)
_computing_cell_refinement
;
SAINT  (Bruker, 2014)
;
_computing_data_collection
;
APEX4 (Bruker, 2014)
;
_computing_data_reduction
;
SAINT  (Bruker, 2014)
;
_computing_molecular_graphics
;
Olex2 1.3 (Dolomanov <i>et al.</i>,  2009)
;
_computing_publication_material
;
Olex2 1.3 (Dolomanov <i>et al.</i>,  2009)
;
_computing_structure_refinement
;
<i>SHELXL2018/3</i> (Sheldrick, 2015b)
;
_computing_structure_solution
;
<i>SHELXT2018/2</i> (Sheldrick, 2015a)
;
_diffrn_ambient_temperature 150.15
_diffrn_measured_fraction_theta_full 0.998
_diffrn_measured_fraction_theta_max 0.997
_diffrn_measurement_device_type 'Bruker D8 VENTURE'
_diffrn_measurement_method 'rotation images'
_diffrn_radiation_type MoK\a
_diffrn_radiation_wavelength 0.71073
_diffrn_reflns_av_R_equivalents 0.0328
_diffrn_reflns_av_unetI/netI 0.0264
_diffrn_reflns_limit_h_max 12
_diffrn_reflns_limit_h_min -12
_diffrn_reflns_limit_k_max 17
_diffrn_reflns_limit_k_min -17
_diffrn_reflns_limit_l_max 18
_diffrn_reflns_limit_l_min -19
_diffrn_reflns_number 23358
_diffrn_reflns_theta_full 25.242
_diffrn_reflns_theta_max 28.281
_diffrn_reflns_theta_min 2.412
_exptl_absorpt_coefficient_mu 1.908
_exptl_absorpt_correction_type multi-scan
_exptl_absorpt_process_details
;
(SADABS; Krause et al., 2015)
;
_exptl_crystal_colour 'clear yellowish colourless'
_exptl_crystal_density_diffrn 1.820
_exptl_crystal_description prism
_exptl_crystal_F_000 944
_exptl_crystal_size_max 0.4
_exptl_crystal_size_mid 0.3
_exptl_crystal_size_min 0.2
_refine_diff_density_max 0.435
_refine_diff_density_min -0.769
_refine_ls_extinction_method none
_refine_ls_goodness_of_fit_ref 1.142
_refine_ls_hydrogen_treatment constr
_refine_ls_matrix_type full
_refine_ls_number_parameters 217
_refine_ls_number_reflns 3974
_refine_ls_number_restraints 0
_refine_ls_restrained_S_all 1.142
_refine_ls_R_factor_all 0.0289
_refine_ls_R_factor_gt 0.0246
_refine_ls_shift/su_max 0.001
_refine_ls_shift/su_mean 0.000
_refine_ls_structure_factor_coef Fsqd
_refine_ls_weighting_details 'w=1/[\s^2^(Fo^2^)+(0.0068P)^2^+2.7739P] where P=(Fo^2^+2Fc^2^)/3'
_refine_ls_weighting_scheme calc
_refine_ls_wR_factor_gt 0.0523
_refine_ls_wR_factor_ref 0.0545
_reflns_number_gt 3974
_reflns_number_total 4356
_reflns_threshold_expression 'I > 2\s(I)'
_cod_data_source_file zn2038.cif
_cod_data_source_block I
_cod_database_code 2023260
_shelx_space_group_comment
;
The symmetry employed for this shelxl refinement is uniquely defined
by the following loop, which should always be used as a source of
symmetry information in preference to the above space-group names.
They are only intended as comments.
;
_shelx_estimated_absorpt_t_min 0.523
_shelx_estimated_absorpt_t_max 0.679

loop_
_space_group_symop_operation_xyz
'x, y, z'
'-x+1/2, y+1/2, -z+1/2'
'-x, -y, -z'
'x-1/2, -y-1/2, z-1/2'

loop_
_atom_site_type_symbol
_atom_site_label
_atom_site_fract_x
_atom_site_fract_y
_atom_site_fract_z
_atom_site_U_iso_or_equiv
_atom_site_adp_type
_atom_site_calc_flag
_atom_site_occupancy
_atom_site_disorder_assembly
_atom_site_disorder_group
Sn Sn1 0.43722(2) 0.69190(2) 0.74892(2) 0.01266(5) Uani d 1 . .
Cl Cl3 0.65056(6) 0.64521(5) 0.87156(4) 0.02106(12) Uani d 1 . .
Cl Cl1 0.27434(6) 0.73650(4) 0.60281(4) 0.01988(11) Uani d 1 . .
Cl Cl2 0.42982(7) 0.86043(4) 0.80920(4) 0.02232(12) Uani d 1 . .
N N2 0.6229(2) 0.73932(15) 0.67755(13) 0.0159(4) Uani d 1 . .
N N1 0.5013(2) 0.55247(14) 0.67579(13) 0.0152(4) Uani d 1 . .
C C1 0.2682(2) 0.61864(17) 0.80618(15) 0.0150(4) Uani d 1 . .
C C17 0.6782(2) 0.66479(18) 0.63117(15) 0.0161(4) Uani d 1 . .
C C18 0.6156(2) 0.56548(18) 0.63148(15) 0.0159(4) Uani d 1 . .
C C7 0.4377(3) 0.46156(18) 0.67603(16) 0.0201(5) Uani d 1 . .
H H7 0.356976 0.453027 0.706415 0.024 Uiso calc 1 . .
C C2 0.1193(3) 0.64428(19) 0.77293(17) 0.0212(5) Uani d 1 . .
H H2 0.093114 0.687743 0.721470 0.025 Uiso calc 1 . .
C C3 0.0071(3) 0.6065(2) 0.81476(18) 0.0263(5) Uani d 1 . .
H H3 -0.094731 0.625359 0.792408 0.032 Uiso calc 1 . .
C C10 0.6716(3) 0.48507(19) 0.58645(16) 0.0195(5) Uani d 1 . .
C C8 0.4872(3) 0.37828(19) 0.63242(17) 0.0247(5) Uani d 1 . .
H H8 0.439814 0.314245 0.633125 0.030 Uiso calc 1 . .
C C16 0.6795(3) 0.83217(19) 0.67801(17) 0.0218(5) Uani d 1 . .
H H16 0.641490 0.884058 0.710796 0.026 Uiso calc 1 . .
C C13 0.7940(2) 0.6826(2) 0.58379(16) 0.0199(5) Uani d 1 . .
C C6 0.3047(3) 0.55157(19) 0.87977(16) 0.0209(5) Uani d 1 . .
H H6 0.406433 0.532876 0.902577 0.025 Uiso calc 1 . .
C C15 0.7934(3) 0.8560(2) 0.63175(18) 0.0265(5) Uani d 1 . .
H H15 0.831083 0.923282 0.633077 0.032 Uiso calc 1 . .
C C5 0.1922(3) 0.5121(2) 0.91977(17) 0.0246(5) Uani d 1 . .
H H5 0.216871 0.464759 0.968438 0.030 Uiso calc 1 . .
C C11 0.7900(3) 0.5055(2) 0.53918(17) 0.0253(5) Uani d 1 . .
H H11 0.828444 0.451887 0.508489 0.030 Uiso calc 1 . .
C C4 0.0444(3) 0.5419(2) 0.88845(17) 0.0256(5) Uani d 1 . .
H H4 -0.031568 0.517732 0.917810 0.031 Uiso calc 1 . .
C C9 0.6043(3) 0.38929(19) 0.58869(17) 0.0249(5) Uani d 1 . .
H H9 0.639571 0.332705 0.560140 0.030 Uiso calc 1 . .
C C12 0.8478(3) 0.5997(2) 0.53763(17) 0.0259(6) Uani d 1 . .
H H12 0.925432 0.611268 0.505372 0.031 Uiso calc 1 . .
C C14 0.8503(3) 0.7819(2) 0.58447(18) 0.0261(5) Uani d 1 . .
H H14 0.927037 0.797456 0.552514 0.031 Uiso calc 1 . .

loop_
_atom_site_aniso_label
_atom_site_aniso_U_11
_atom_site_aniso_U_22
_atom_site_aniso_U_33
_atom_site_aniso_U_12
_atom_site_aniso_U_13
_atom_site_aniso_U_23
Sn1 0.01200(7) 0.01385(8) 0.01264(8) 0.00132(5) 0.00377(5) -0.00003(5)
Cl3 0.0157(2) 0.0260(3) 0.0195(3) 0.0018(2) -0.0009(2) 0.0031(2)
Cl1 0.0206(3) 0.0237(3) 0.0144(2) 0.0032(2) 0.0017(2) 0.0026(2)
Cl2 0.0275(3) 0.0174(3) 0.0234(3) 0.0021(2) 0.0084(2) -0.0055(2)
N2 0.0141(9) 0.0171(9) 0.0163(9) 0.0006(7) 0.0030(7) 0.0007(7)
N1 0.0159(9) 0.0154(9) 0.0149(9) 0.0003(7) 0.0045(7) -0.0011(7)
C1 0.0152(10) 0.0154(10) 0.0150(10) -0.0009(8) 0.0047(8) -0.0013(8)
C17 0.0140(10) 0.0211(11) 0.0129(10) 0.0018(8) 0.0023(8) 0.0012(8)
C18 0.0151(10) 0.0201(11) 0.0125(10) 0.0042(8) 0.0029(8) 0.0004(8)
C7 0.0210(11) 0.0177(11) 0.0215(12) -0.0017(9) 0.0041(9) 0.0006(9)
C2 0.0163(11) 0.0258(13) 0.0219(12) 0.0025(9) 0.0048(9) 0.0037(10)
C3 0.0150(11) 0.0359(15) 0.0301(14) -0.0020(10) 0.0092(10) 0.0010(11)
C10 0.0199(11) 0.0225(12) 0.0149(11) 0.0089(9) 0.0012(9) -0.0015(9)
C8 0.0323(14) 0.0166(11) 0.0238(12) 0.0008(10) 0.0027(10) -0.0016(9)
C16 0.0204(11) 0.0194(12) 0.0245(12) -0.0003(9) 0.0026(9) 0.0030(9)
C13 0.0123(10) 0.0324(13) 0.0153(11) 0.0037(9) 0.0035(8) 0.0064(9)
C6 0.0218(11) 0.0234(12) 0.0176(11) 0.0031(9) 0.0044(9) 0.0028(9)
C15 0.0242(12) 0.0261(13) 0.0287(14) -0.0061(10) 0.0046(10) 0.0091(11)
C5 0.0320(13) 0.0254(13) 0.0171(11) -0.0062(10) 0.0069(10) 0.0053(10)
C11 0.0217(12) 0.0361(15) 0.0192(12) 0.0135(11) 0.0071(9) -0.0016(10)
C4 0.0262(13) 0.0345(14) 0.0195(12) -0.0106(11) 0.0120(10) -0.0030(10)
C9 0.0312(13) 0.0212(12) 0.0203(12) 0.0118(10) 0.0008(10) -0.0035(9)
C12 0.0171(11) 0.0440(16) 0.0187(12) 0.0082(11) 0.0086(9) 0.0027(11)
C14 0.0165(11) 0.0380(15) 0.0244(13) -0.0031(10) 0.0058(9) 0.0114(11)

loop_
_atom_type_symbol
_atom_type_description
_atom_type_scat_dispersion_real
_atom_type_scat_dispersion_imag
_atom_type_scat_source
C C 0.0033 0.0016 'International Tables Vol C Tables 4.2.6.8 and 6.1.1.4'
H H 0.0000 0.0000 'International Tables Vol C Tables 4.2.6.8 and 6.1.1.4'
Cl Cl 0.1484 0.1585 'International Tables Vol C Tables 4.2.6.8 and 6.1.1.4'
N N 0.0061 0.0033 'International Tables Vol C Tables 4.2.6.8 and 6.1.1.4'
Sn Sn -0.6537 1.4246 'International Tables Vol C Tables 4.2.6.8 and 6.1.1.4'

loop_
_geom_angle_atom_site_label_1
_geom_angle_atom_site_label_2
_geom_angle_atom_site_label_3
_geom_angle_site_symmetry_1
_geom_angle_site_symmetry_3
_geom_angle
_geom_angle_publ_flag
Cl1 Sn1 Cl3 . . 165.07(2) yes
Cl2 Sn1 Cl3 . . 91.82(2) yes
Cl2 Sn1 Cl1 . . 93.08(2) yes
N2 Sn1 Cl3 . . 82.62(5) yes
N2 Sn1 Cl1 . . 83.27(5) yes
N2 Sn1 Cl2 . . 90.30(5) yes
N2 Sn1 N1 . . 72.77(7) yes
N1 Sn1 Cl3 . . 85.10(5) yes
N1 Sn1 Cl1 . . 86.12(5) yes
N1 Sn1 Cl2 . . 163.04(5) yes
C1 Sn1 Cl3 . . 96.23(6) ?
C1 Sn1 Cl1 . . 96.68(6) ?
C1 Sn1 Cl2 . . 100.76(6) ?
C1 Sn1 N2 . . 168.92(8) yes
C1 Sn1 N1 . . 96.16(8) ?
C17 N2 Sn1 . . 115.73(15) ?
C16 N2 Sn1 . . 125.32(16) ?
C16 N2 C17 . . 118.9(2) ?
C18 N1 Sn1 . . 115.71(15) ?
C7 N1 Sn1 . . 124.69(15) ?
C7 N1 C18 . . 119.6(2) ?
C2 C1 Sn1 . . 118.52(17) ?
C2 C1 C6 . . 119.3(2) ?
C6 C1 Sn1 . . 122.04(17) ?
N2 C17 C18 . . 118.0(2) ?
N2 C17 C13 . . 122.3(2) ?
C13 C17 C18 . . 119.7(2) ?
N1 C18 C17 . . 117.7(2) ?
N1 C18 C10 . . 122.1(2) ?
C10 C18 C17 . . 120.2(2) ?
N1 C7 H7 . . 119.3 ?
N1 C7 C8 . . 121.4(2) ?
C8 C7 H7 . . 119.3 ?
C1 C2 H2 . . 119.8 ?
C1 C2 C3 . . 120.3(2) ?
C3 C2 H2 . . 119.8 ?
C2 C3 H3 . . 120.0 ?
C4 C3 C2 . . 120.0(2) ?
C4 C3 H3 . . 120.0 ?
C18 C10 C11 . . 118.8(2) ?
C9 C10 C18 . . 117.4(2) ?
C9 C10 C11 . . 123.8(2) ?
C7 C8 H8 . . 120.0 ?
C9 C8 C7 . . 120.0(2) ?
C9 C8 H8 . . 120.0 ?
N2 C16 H16 . . 118.9 ?
N2 C16 C15 . . 122.2(2) ?
C15 C16 H16 . . 118.9 ?
C17 C13 C12 . . 119.0(2) ?
C14 C13 C17 . . 117.5(2) ?
C14 C13 C12 . . 123.5(2) ?
C1 C6 H6 . . 119.9 ?
C5 C6 C1 . . 120.2(2) ?
C5 C6 H6 . . 119.9 ?
C16 C15 H15 . . 120.1 ?
C14 C15 C16 . . 119.7(2) ?
C14 C15 H15 . . 120.1 ?
C6 C5 H5 . . 120.1 ?
C4 C5 C6 . . 119.9(2) ?
C4 C5 H5 . . 120.1 ?
C10 C11 H11 . . 119.4 ?
C12 C11 C10 . . 121.1(2) ?
C12 C11 H11 . . 119.4 ?
C3 C4 C5 . . 120.2(2) ?
C3 C4 H4 . . 119.9 ?
C5 C4 H4 . . 119.9 ?
C10 C9 H9 . . 120.2 ?
C8 C9 C10 . . 119.5(2) ?
C8 C9 H9 . . 120.2 ?
C13 C12 H12 . . 119.4 ?
C11 C12 C13 . . 121.2(2) ?
C11 C12 H12 . . 119.4 ?
C13 C14 H14 . . 120.3 ?
C15 C14 C13 . . 119.4(2) ?
C15 C14 H14 . . 120.3 ?

loop_
_geom_bond_atom_site_label_1
_geom_bond_atom_site_label_2
_geom_bond_site_symmetry_2
_geom_bond_distance
_geom_bond_publ_flag
Sn1 Cl3 . 2.4530(6) yes
Sn1 Cl1 . 2.4419(6) yes
Sn1 Cl2 . 2.4067(6) yes
Sn1 N2 . 2.2728(19) yes
Sn1 N1 . 2.2802(19) yes
Sn1 C1 . 2.145(2) yes
N2 C17 . 1.361(3) ?
N2 C16 . 1.329(3) ?
N1 C18 . 1.359(3) ?
N1 C7 . 1.333(3) ?
C1 C2 . 1.384(3) ?
C1 C6 . 1.398(3) ?
C17 C18 . 1.429(3) ?
C17 C13 . 1.411(3) ?
C18 C10 . 1.410(3) ?
C7 H7 . 0.9500 ?
C7 C8 . 1.401(3) ?
C2 H2 . 0.9500 ?
C2 C3 . 1.399(3) ?
C3 H3 . 0.9500 ?
C3 C4 . 1.379(4) ?
C10 C11 . 1.436(3) ?
C10 C9 . 1.409(4) ?
C8 H8 . 0.9500 ?
C8 C9 . 1.373(4) ?
C16 H16 . 0.9500 ?
C16 C15 . 1.400(3) ?
C13 C12 . 1.434(4) ?
C13 C14 . 1.406(4) ?
C6 H6 . 0.9500 ?
C6 C5 . 1.393(3) ?
C15 H15 . 0.9500 ?
C15 C14 . 1.373(4) ?
C5 H5 . 0.9500 ?
C5 C4 . 1.386(4) ?
C11 H11 . 0.9500 ?
C11 C12 . 1.352(4) ?
C4 H4 . 0.9500 ?
C9 H9 . 0.9500 ?
C12 H12 . 0.9500 ?
C14 H14 . 0.9500 ?

loop_
_geom_hbond_atom_site_label_D
_geom_hbond_atom_site_label_H
_geom_hbond_atom_site_label_A
_geom_hbond_site_symmetry_A
_geom_hbond_distance_DH
_geom_hbond_distance_HA
_geom_hbond_distance_DA
_geom_hbond_angle_DHA
_geom_hbond_publ_flag
C15 H15 Cl3 2_656 0.95 2.94 3.8510(10) 139 yes
C5 H5 Cl3 3_667 0.95 2.84 3.773(2) 166 yes
C9 H9 Cl1 3_666 0.95 2.87 3.683(2) 144 yes
C2 H2 Cl1 . 0.95 2.75 3.392(2) 126 yes
C6 H6 Cl3 . 0.95 2.86 3.4110(10) 124 yes
C16 H16 Cl2 . 0.95 2.97 3.328(3) 126 yes
C7 H7 Cl2 2_546 0.95 2.85 3.6540(10) 143 yes
C12 H12 Cl2 4_675 0.95 2.97 3.693(4) 133 yes

loop_
_geom_torsion_atom_site_label_1
_geom_torsion_atom_site_label_2
_geom_torsion_atom_site_label_3
_geom_torsion_atom_site_label_4
_geom_torsion_site_symmetry_1
_geom_torsion_site_symmetry_2
_geom_torsion_site_symmetry_3
_geom_torsion_site_symmetry_4
_geom_torsion
_geom_torsion_publ_flag
Sn1 N2 C17 C18 . . . . 0.0(3) ?
Sn1 N2 C17 C13 . . . . -179.75(16) ?
Sn1 N2 C16 C15 . . . . -179.48(18) ?
Sn1 N1 C18 C17 . . . . -3.1(3) ?
Sn1 N1 C18 C10 . . . . 177.34(17) ?
Sn1 N1 C7 C8 . . . . -177.42(18) ?
Sn1 C1 C2 C3 . . . . -173.21(19) ?
Sn1 C1 C6 C5 . . . . 174.69(18) ?
N2 C17 C18 N1 . . . . 2.1(3) ?
N2 C17 C18 C10 . . . . -178.3(2) ?
N2 C17 C13 C12 . . . . 179.1(2) ?
N2 C17 C13 C14 . . . . -1.1(3) ?
N2 C16 C15 C14 . . . . -0.4(4) ?
N1 C18 C10 C11 . . . . 178.4(2) ?
N1 C18 C10 C9 . . . . 0.1(3) ?
N1 C7 C8 C9 . . . . 0.4(4) ?
C1 C2 C3 C4 . . . . -1.2(4) ?
C1 C6 C5 C4 . . . . -2.1(4) ?
C17 N2 C16 C15 . . . . 0.5(3) ?
C17 C18 C10 C11 . . . . -1.2(3) ?
C17 C18 C10 C9 . . . . -179.5(2) ?
C17 C13 C12 C11 . . . . -0.3(4) ?
C17 C13 C14 C15 . . . . 1.2(4) ?
C18 N1 C7 C8 . . . . 0.8(3) ?
C18 C17 C13 C12 . . . . -0.7(3) ?
C18 C17 C13 C14 . . . . 179.1(2) ?
C18 C10 C11 C12 . . . . 0.1(4) ?
C18 C10 C9 C8 . . . . 1.1(3) ?
C7 N1 C18 C17 . . . . 178.6(2) ?
C7 N1 C18 C10 . . . . -1.0(3) ?
C7 C8 C9 C10 . . . . -1.3(4) ?
C2 C1 C6 C5 . . . . -0.8(4) ?
C2 C3 C4 C5 . . . . -1.7(4) ?
C10 C11 C12 C13 . . . . 0.6(4) ?
C16 N2 C17 C18 . . . . -179.9(2) ?
C16 N2 C17 C13 . . . . 0.3(3) ?
C16 C15 C14 C13 . . . . -0.5(4) ?
C13 C17 C18 N1 . . . . -178.2(2) ?
C13 C17 C18 C10 . . . . 1.4(3) ?
C6 C1 C2 C3 . . . . 2.4(4) ?
C6 C5 C4 C3 . . . . 3.3(4) ?
C11 C10 C9 C8 . . . . -177.2(2) ?
C9 C10 C11 C12 . . . . 178.4(2) ?
C12 C13 C14 C15 . . . . -179.0(2) ?
C14 C13 C12 C11 . . . . 179.9(2) ?
